data_4302946
loop_
_publ_author_name
'Patrick Achord'
'Etsuko Fujita'
'James T. Muckerman'
'Brian Scott'
'George C. Fortman'
'Manuel Temprado'
'Xiaochen Cai'
'Burjor Captain'
'Derek Isrow'
'John J. Weir'
'James Eric McDonough'
'Carl D. Hoff'

_publ_section_title
;
Experimental and Computational Studies of Binding of Dinitrogen, Nitriles,
Azides, Diazoalkanes, Pyridine, and Pyrazines to M(PR3)2(CO)3 (M = Mo, W; R
= Me,iPr).
;
_journal_name_full 'Inorganic Chemistry'
_journal_page_first 7891
_journal_page_last 7904
_journal_paper_doi 10.1021/ic900764e
_journal_volume 48
_journal_year 2009
_chemical_formula_sum 'C24 H48 N2 O3 P2 W'
_chemical_formula_weight 658.43
_chemical_name_systematic
;
 ?
;
_space_group_IT_number 15
_symmetry_cell_setting monoclinic
_symmetry_space_group_name_Hall '-C 2yc'
_symmetry_space_group_name_H-M 'C 1 2/c 1'
_atom_sites_solution_hydrogens geom
_atom_sites_solution_primary direct
_atom_sites_solution_secondary difmap
_audit_creation_method SHELXL-97
_cell_angle_alpha 90.00
_cell_angle_beta 107.7430(10)
_cell_angle_gamma 90.00
_cell_formula_units_Z 4
_cell_length_a 13.1406(6)
_cell_length_b 11.4630(5)
_cell_length_c 20.0187(11)
_cell_measurement_temperature 120(1)
_cell_volume 2872.0(2)
_computing_cell_refinement 'SAINT+, v. 7.06 (Bruker AXS, 2001)'
_computing_data_collection 'APEX II, v. 1.08 (Bruker AXS, 2003)'
_computing_data_reduction 'SAINT+, v. 7.06 (Bruker AXS, 2001)'
_computing_molecular_graphics 'SHELXTL, v. 6.10, (Bruker AXS, 2000)'
_computing_publication_material 'SHELXTL, v. 6.10, (Bruker AXS, 2000)'
_computing_structure_refinement 'SHELXL-97 (Sheldrick, 1997)'
_computing_structure_solution 'SHELXS-97 (Sheldrick, 1990)'
_diffrn_ambient_temperature 120(1)
_diffrn_measured_fraction_theta_full 0.998
_diffrn_measured_fraction_theta_max 0.917
_diffrn_measurement_device_type 'Bruker D8 with APEXII CCD'
_diffrn_measurement_method '\w scans'
_diffrn_radiation_monochromator graphite
_diffrn_radiation_source 'fine-focus sealed tube'
_diffrn_radiation_type MoK\a
_diffrn_radiation_wavelength 0.71073
_diffrn_reflns_av_R_equivalents 0.0276
_diffrn_reflns_av_sigmaI/netI 0.0263
_diffrn_reflns_limit_h_max 17
_diffrn_reflns_limit_h_min -16
_diffrn_reflns_limit_k_max 14
_diffrn_reflns_limit_k_min -15
_diffrn_reflns_limit_l_max 25
_diffrn_reflns_limit_l_min -22
_diffrn_reflns_number 11153
_diffrn_reflns_theta_full 25.00
_diffrn_reflns_theta_max 28.97
_diffrn_reflns_theta_min 2.41
_diffrn_standards_decay_% 0
_diffrn_standards_interval_count 0
_diffrn_standards_interval_time 0
_diffrn_standards_number 0
_exptl_absorpt_coefficient_mu 4.159
_exptl_absorpt_correction_T_max 0.7885
_exptl_absorpt_correction_T_min 0.5558
_exptl_absorpt_correction_type multi-scan
_exptl_absorpt_process_details 'SADABS 2.10 (Sheldrick, 2001)'
_exptl_crystal_colour yellow
_exptl_crystal_density_diffrn 1.523
_exptl_crystal_density_method 'not measured'
_exptl_crystal_description block
_exptl_crystal_F_000 1336
_exptl_crystal_size_max 0.16
_exptl_crystal_size_mid 0.12
_exptl_crystal_size_min 0.06
_refine_diff_density_max 1.891
_refine_diff_density_min -1.918
_refine_diff_density_rms 0.140
_refine_ls_extinction_method none
_refine_ls_goodness_of_fit_ref 1.604
_refine_ls_hydrogen_treatment constr
_refine_ls_matrix_type full
_refine_ls_number_parameters 148
_refine_ls_number_reflns 3482
_refine_ls_number_restraints 0
_refine_ls_restrained_S_all 1.604
_refine_ls_R_factor_all 0.0308
_refine_ls_R_factor_gt 0.0287
_refine_ls_shift/su_max 0.010
_refine_ls_shift/su_mean 0.001
_refine_ls_structure_factor_coef Fsqd
_refine_ls_weighting_details 'calc w=1/[\s^2^(Fo^2^)+(0.0322P)^2^+0.0000P] where P=(Fo^2^+2Fc^2^)/3'
_refine_ls_weighting_scheme calc
_refine_ls_wR_factor_gt 0.0753
_refine_ls_wR_factor_ref 0.0761
_reflns_number_gt 3291
_reflns_number_total 3482
_reflns_threshold_expression >2sigma(I)
_cod_data_source_file ic900764e_si_002_4.cif
_cod_data_source_block WkNCNMe2
_cod_original_sg_symbol_H-M 'C 2/c'
_cod_database_code 4302946

loop_
_symmetry_equiv_pos_as_xyz
'x, y, z'
'-x, y, -z+1/2'
'x+1/2, y+1/2, z'
'-x+1/2, y+1/2, -z+1/2'
'-x, -y, -z'
'x, -y, z-1/2'
'-x+1/2, -y+1/2, -z'
'x+1/2, -y+1/2, z-1/2'

loop_
_atom_site_label
_atom_site_type_symbol
_atom_site_fract_x
_atom_site_fract_y
_atom_site_fract_z
_atom_site_U_iso_or_equiv
_atom_site_adp_type
_atom_site_occupancy
_atom_site_symmetry_multiplicity
_atom_site_calc_flag
_atom_site_refinement_flags
_atom_site_disorder_assembly
_atom_site_disorder_group
W1 W 0.5000 0.263002(14) 0.7500 0.01125(8) Uani 1 2 d S . .
P1 P 0.53722(8) 0.24830(7) 0.63532(5) 0.01516(19) Uani 1 1 d . . .
O1 O 0.5000 0.5340(3) 0.7500 0.0257(9) Uani 1 2 d S . .
O2 O 0.2553(2) 0.3090(3) 0.67184(16) 0.0405(8) Uani 1 1 d . . .
C1 C 0.5322(4) 0.3876(3) 0.5869(2) 0.0302(10) Uani 1 1 d . . .
H1 H 0.5423 0.3690 0.5416 0.036 Uiso 1 1 calc R . .
C2 C 0.6221(5) 0.4726(5) 0.6257(3) 0.0623(18) Uani 1 1 d . . .
H2A H 0.6902 0.4351 0.6337 0.093 Uiso 1 1 calc R . .
H2B H 0.6129 0.4943 0.6698 0.093 Uiso 1 1 calc R . .
H2C H 0.6192 0.5411 0.5975 0.093 Uiso 1 1 calc R . .
C3 C 0.4229(5) 0.4445(4) 0.5725(2) 0.0517(15) Uani 1 1 d . . .
H3A H 0.3684 0.3903 0.5484 0.077 Uiso 1 1 calc R . .
H3B H 0.4193 0.5126 0.5440 0.077 Uiso 1 1 calc R . .
H3C H 0.4120 0.4665 0.6161 0.077 Uiso 1 1 calc R . .
C4 C 0.4531(5) 0.1475(5) 0.5687(2) 0.0565(16) Uani 1 1 d . . .
H4 H 0.4977 0.0772 0.5773 0.068 Uiso 1 1 calc R . .
C5 C 0.4409(4) 0.1704(4) 0.4913(2) 0.0364(10) Uani 1 1 d . . .
H5A H 0.5074 0.1982 0.4869 0.055 Uiso 1 1 calc R . .
H5B H 0.3864 0.2281 0.4733 0.055 Uiso 1 1 calc R . .
H5C H 0.4212 0.0994 0.4652 0.055 Uiso 1 1 calc R . .
C6 C 0.3571(4) 0.1037(5) 0.5786(3) 0.0517(15) Uani 1 1 d . . .
H6A H 0.3683 0.0897 0.6276 0.078 Uiso 1 1 calc R . .
H6B H 0.3374 0.0320 0.5531 0.078 Uiso 1 1 calc R . .
H6C H 0.3009 0.1598 0.5618 0.078 Uiso 1 1 calc R . .
C7 C 0.6756(5) 0.1983(7) 0.6437(3) 0.076(2) Uani 1 1 d . . .
H7 H 0.7192 0.2622 0.6702 0.092 Uiso 1 1 calc R . .
C8 C 0.7149(4) 0.1009(5) 0.6875(3) 0.0479(14) Uani 1 1 d . . .
H8A H 0.6944 0.1074 0.7294 0.072 Uiso 1 1 calc R . .
H8B H 0.7914 0.0987 0.6996 0.072 Uiso 1 1 calc R . .
H8C H 0.6856 0.0306 0.6631 0.072 Uiso 1 1 calc R . .
C9 C 0.7079(4) 0.1971(6) 0.5762(3) 0.0555(15) Uani 1 1 d . . .
H9A H 0.6799 0.2652 0.5488 0.083 Uiso 1 1 calc R . .
H9B H 0.6796 0.1284 0.5495 0.083 Uiso 1 1 calc R . .
H9C H 0.7844 0.1969 0.5879 0.083 Uiso 1 1 calc R . .
C10 C 0.5000 0.4312(4) 0.7500 0.0180(10) Uani 1 2 d S . .
C11 C 0.3437(3) 0.2838(3) 0.7005(2) 0.0216(7) Uani 1 1 d . . .
C12 C 0.5000 -0.0286(5) 0.7500 0.0358(16) Uani 1 2 d S . .
C13 C 0.4874(4) -0.2053(4) 0.8091(2) 0.0358(11) Uani 1 1 d . . .
H13A H 0.4889 -0.2878 0.8012 0.054 Uiso 1 1 calc R . .
H13B H 0.4203 -0.1844 0.8155 0.054 Uiso 1 1 calc R . .
H13C H 0.5445 -0.1847 0.8502 0.054 Uiso 1 1 calc R . .
N1 N 0.5000 0.0718(4) 0.7500 0.0256(10) Uani 1 2 d S . .
N2 N 0.5000 -0.1444(4) 0.7500 0.074(3) Uani 1 2 d S . .

loop_
_atom_site_aniso_label
_atom_site_aniso_U_11
_atom_site_aniso_U_22
_atom_site_aniso_U_33
_atom_site_aniso_U_23
_atom_site_aniso_U_13
_atom_site_aniso_U_12
W1 0.01299(11) 0.01173(10) 0.00862(11) 0.000 0.00271(8) 0.000
P1 0.0168(5) 0.0186(4) 0.0108(5) 0.0008(3) 0.0054(4) 0.0030(3)
O1 0.039(2) 0.0125(17) 0.029(2) 0.000 0.0166(19) 0.000
O2 0.0189(15) 0.070(2) 0.0285(18) 0.0047(17) 0.0011(13) 0.0072(15)
C1 0.053(3) 0.0241(19) 0.019(2) 0.0000(15) 0.019(2) -0.0109(18)
C2 0.103(5) 0.046(3) 0.063(4) -0.031(3) 0.062(4) -0.049(3)
C3 0.100(4) 0.029(2) 0.022(2) 0.0087(18) 0.013(3) 0.028(3)
C4 0.091(4) 0.060(3) 0.019(3) -0.014(2) 0.018(3) -0.048(3)
C5 0.055(3) 0.039(2) 0.013(2) -0.0072(16) 0.008(2) -0.007(2)
C6 0.043(3) 0.087(4) 0.025(3) -0.024(3) 0.011(2) -0.037(3)
C7 0.066(4) 0.136(6) 0.045(4) 0.052(4) 0.043(3) 0.073(4)
C8 0.040(3) 0.073(4) 0.033(3) 0.014(2) 0.014(2) 0.039(3)
C9 0.045(3) 0.097(4) 0.037(3) 0.019(3) 0.030(3) 0.037(3)
C10 0.024(3) 0.018(2) 0.015(3) 0.000 0.010(2) 0.000
C11 0.0214(19) 0.0299(19) 0.0138(18) -0.0019(15) 0.0058(15) -0.0003(16)
C12 0.072(5) 0.017(3) 0.028(3) 0.000 0.030(3) 0.000
C13 0.062(3) 0.0165(18) 0.037(3) 0.0030(17) 0.027(2) 0.0048(19)
N1 0.042(3) 0.021(2) 0.019(2) 0.000 0.016(2) 0.000
N2 0.185(8) 0.008(2) 0.059(4) 0.000 0.082(5) 0.000

loop_
_atom_type_symbol
_atom_type_description
_atom_type_scat_dispersion_real
_atom_type_scat_dispersion_imag
_atom_type_scat_source
C C 0.0033 0.0016 'International Tables Vol C Tables 4.2.6.8 and 6.1.1.4'
H H 0.0000 0.0000 'International Tables Vol C Tables 4.2.6.8 and 6.1.1.4'
N N 0.0061 0.0033 'International Tables Vol C Tables 4.2.6.8 and 6.1.1.4'
O O 0.0106 0.0060 'International Tables Vol C Tables 4.2.6.8 and 6.1.1.4'
P P 0.1023 0.0942 'International Tables Vol C Tables 4.2.6.8 and 6.1.1.4'
W W -0.8490 6.8722 'International Tables Vol C Tables 4.2.6.8 and 6.1.1.4'

loop_
_geom_angle_atom_site_label_1
_geom_angle_atom_site_label_2
_geom_angle_atom_site_label_3
_geom_angle
_geom_angle_site_symmetry_1
_geom_angle_site_symmetry_3
_geom_angle_publ_flag
C10 W1 C11 83.17(11) . 2_656 ?
C10 W1 C11 83.17(11) . . ?
C11 W1 C11 166.3(2) 2_656 . ?
C10 W1 N1 180.000(2) . . ?
C11 W1 N1 96.83(11) 2_656 . ?
C11 W1 N1 96.83(11) . . ?
C10 W1 P1 93.873(19) . 2_656 ?
C11 W1 P1 90.66(11) 2_656 2_656 ?
C11 W1 P1 90.26(11) . 2_656 ?
N1 W1 P1 86.127(19) . 2_656 ?
C10 W1 P1 93.873(19) . . ?
C11 W1 P1 90.26(11) 2_656 . ?
C11 W1 P1 90.66(11) . . ?
N1 W1 P1 86.127(19) . . ?
P1 W1 P1 172.25(4) 2_656 . ?
C4 P1 C1 104.0(2) . . ?
C4 P1 C7 103.0(3) . . ?
C1 P1 C7 100.9(3) . . ?
C4 P1 W1 117.58(15) . . ?
C1 P1 W1 115.86(13) . . ?
C7 P1 W1 113.42(18) . . ?
C3 C1 C2 111.0(4) . . ?
C3 C1 P1 110.4(3) . . ?
C2 C1 P1 112.3(3) . . ?
C6 C4 C5 112.1(4) . . ?
C6 C4 P1 118.6(4) . . ?
C5 C4 P1 118.5(3) . . ?
C8 C7 C9 113.0(5) . . ?
C8 C7 P1 117.4(4) . . ?
C9 C7 P1 116.6(4) . . ?
O1 C10 W1 180.000(1) . . ?
O2 C11 W1 172.4(4) . . ?
N1 C12 N2 180.000(3) . . ?
C12 N1 W1 180.000(1) . . ?
C12 N2 C13 119.3(2) . 2_656 ?
C12 N2 C13 119.3(2) . . ?
C13 N2 C13 121.4(5) 2_656 . ?

loop_
_geom_bond_atom_site_label_1
_geom_bond_atom_site_label_2
_geom_bond_distance
_geom_bond_site_symmetry_2
_geom_bond_publ_flag
W1 C10 1.928(5) . ?
W1 C11 2.004(4) 2_656 ?
W1 C11 2.004(4) . ?
W1 N1 2.192(5) . ?
W1 P1 2.4943(10) 2_656 ?
W1 P1 2.4944(10) . ?
P1 C4 1.854(5) . ?
P1 C1 1.858(4) . ?
P1 C7 1.865(5) . ?
O1 C10 1.178(6) . ?
O2 C11 1.165(5) . ?
C1 C3 1.524(6) . ?
C1 C2 1.545(6) . ?
C4 C6 1.427(6) . ?
C4 C5 1.531(6) . ?
C7 C8 1.417(7) . ?
C7 C9 1.535(6) . ?
C12 N1 1.151(7) . ?
C12 N2 1.328(7) . ?
C13 N2 1.425(5) . ?
N2 C13 1.425(5) 2_656 ?
